data_2237885
loop_
_publ_author_name
'Shylin, Sergii I.'
'Gural'skiy, Il'ya A.'
'Haukka, Matti'
'Golenya, Irina A.'

_publ_section_title
;
 Pyridinium
 bis(pyridine-\k<i>N</i>)tetrakis(thiocyanato-\k<i>N</i>)ferrate(III)--pyrazine-2-carbonitrile--pyridine
 (1/4/1)
;
_journal_coeditor_code HY2622
_journal_issue 5
_journal_name_full 'Acta Crystallographica Section E'
_journal_page_first m280
_journal_paper_doi 10.1107/S1600536813010362
_journal_volume 69
_journal_year 2013
_chemical_formula_iupac '(C5 H6 N) [Fe (N C S)4 (C5 H5 N)2], 4C5 H3 N3, C5 H5 N'
_chemical_formula_moiety 'C5 H6 N +, C14 H10 Fe N6 S4 -, 4(C5 H3 N3), C5 H5 N'
_chemical_formula_sum 'C44 H33 Fe N20 S4'
_chemical_formula_weight 1025.99
_chemical_name_systematic
;Pyridinium
bis(pyridine-\k<i>N</i>)tetrakis(thiocyanato-\k<i>N</i>)ferrate(III)--pyrazine-2-carbonitrile--pyridine (1/4/1)
;
_space_group_IT_number 2
_symmetry_cell_setting triclinic
_symmetry_space_group_name_Hall '-P 1'
_symmetry_space_group_name_H-M 'P -1'
_atom_sites_solution_hydrogens geom
_atom_sites_solution_primary direct
_atom_sites_solution_secondary difmap
_audit_creation_method SHELXL-97
_cell_angle_alpha 102.9820(10)
_cell_angle_beta 97.7990(10)
_cell_angle_gamma 97.6840(10)
_cell_formula_units_Z 1
_cell_length_a 8.1766(2)
_cell_length_b 11.9362(3)
_cell_length_c 12.7519(3)
_cell_measurement_reflns_used 7810
_cell_measurement_temperature 120(2)
_cell_measurement_theta_max 27.59
_cell_measurement_theta_min 2.55
_cell_volume 1184.02(5)
_computing_cell_refinement 'SAINT (Bruker, 2007)'
_computing_data_collection 'APEX2 (Bruker, 2007)'
_computing_data_reduction 'SAINT (Bruker, 2007)'
_computing_molecular_graphics 'DIAMOND (Brandenburg, 1997)'
_computing_publication_material 'SHELXL97 (Sheldrick, 2008)'
_computing_structure_refinement 'SHELXL97 (Sheldrick, 2008)'
_computing_structure_solution 'SHELXS97 (Sheldrick, 2008)'
_diffrn_ambient_temperature 120(2)
_diffrn_detector_area_resol_mean 16
_diffrn_measured_fraction_theta_full 0.991
_diffrn_measured_fraction_theta_max 0.991
_diffrn_measurement_device '62mm x 62mm CCD camera on \k-goniostat'
_diffrn_measurement_device_type 'Bruker Kappa APEXII DUO CCD'
_diffrn_measurement_method '\f and \w scans with \k offset'
_diffrn_radiation_monochromator 'curved graphite crystal'
_diffrn_radiation_source 'fine-focus sealed tube'
_diffrn_radiation_type MoK\a
_diffrn_radiation_wavelength 0.71073
_diffrn_reflns_av_R_equivalents 0.0241
_diffrn_reflns_av_sigmaI/netI 0.0307
_diffrn_reflns_limit_h_max 10
_diffrn_reflns_limit_h_min -10
_diffrn_reflns_limit_k_max 15
_diffrn_reflns_limit_k_min -15
_diffrn_reflns_limit_l_max 16
_diffrn_reflns_limit_l_min -16
_diffrn_reflns_number 18588
_diffrn_reflns_theta_full 27.66
_diffrn_reflns_theta_max 27.66
_diffrn_reflns_theta_min 1.66
_exptl_absorpt_coefficient_mu 0.552
_exptl_absorpt_correction_T_max 0.9096
_exptl_absorpt_correction_T_min 0.8176
_exptl_absorpt_correction_type multi-scan
_exptl_absorpt_process_details '(SADABS; Sheldrick, 1996)'
_exptl_crystal_colour red
_exptl_crystal_density_diffrn 1.439
_exptl_crystal_density_method 'not measured'
_exptl_crystal_description block
_exptl_crystal_F_000 527
_exptl_crystal_size_max 0.38
_exptl_crystal_size_mid 0.19
_exptl_crystal_size_min 0.17
_refine_diff_density_max 0.332
_refine_diff_density_min -0.372
_refine_ls_extinction_method none
_refine_ls_goodness_of_fit_ref 1.013
_refine_ls_hydrogen_treatment constr
_refine_ls_matrix_type full
_refine_ls_number_parameters 313
_refine_ls_number_reflns 5482
_refine_ls_number_restraints 0
_refine_ls_restrained_S_all 1.013
_refine_ls_R_factor_all 0.0435
_refine_ls_R_factor_gt 0.0307
_refine_ls_shift/su_max 0.001
_refine_ls_shift/su_mean 0.000
_refine_ls_structure_factor_coef Fsqd
_refine_ls_weighting_details 'calc w=1/[\s^2^(Fo^2^)+(0.0363P)^2^+0.3715P] where P=(Fo^2^+2Fc^2^)/3'
_refine_ls_weighting_scheme calc
_refine_ls_wR_factor_gt 0.0712
_refine_ls_wR_factor_ref 0.0762
_reflns_number_gt 4470
_reflns_number_total 5482
_reflns_threshold_expression I>2\s(I)
_cod_data_source_file hy2622.cif
_cod_data_source_block I
_cod_database_code 2237885
_cod_database_fobs_code 2237885

loop_
_symmetry_equiv_pos_as_xyz
'x, y, z'
'-x, -y, -z'

loop_
_atom_site_type_symbol
_atom_site_label
_atom_site_fract_x
_atom_site_fract_y
_atom_site_fract_z
_atom_site_U_iso_or_equiv
_atom_site_adp_type
_atom_site_calc_flag
_atom_site_refinement_flags
_atom_site_occupancy
_atom_site_symmetry_multiplicity
_atom_site_disorder_assembly
_atom_site_disorder_group
Fe Fe1 0.5000 0.5000 0.5000 0.01474(8) Uani d S 1 2 . .
S S1 0.18557(5) 0.25687(4) 0.16391(3) 0.02717(11) Uani d . 1 1 . .
S S2 0.31797(5) 0.74869(4) 0.27623(4) 0.02695(11) Uani d . 1 1 . .
N N1 0.72282(15) 0.50545(11) 0.43036(10) 0.0163(3) Uani d . 1 1 . .
N N2 0.38008(16) 0.37328(11) 0.36553(11) 0.0200(3) Uani d . 1 1 . .
N N3 0.42809(15) 0.62208(11) 0.42297(11) 0.0193(3) Uani d . 1 1 . .
N N4 0.86353(18) 0.50989(12) 0.04639(11) 0.0279(3) Uani d . 1 1 . .
H H4N 0.9528 0.5042 0.0153 0.033 Uiso calc PR 0.50 1 A -1
N N5 0.40216(18) 0.10177(12) 0.42369(12) 0.0278(3) Uani d . 1 1 . .
N N6 0.09833(17) -0.12537(12) 0.62053(11) 0.0271(3) Uani d . 1 1 . .
N N7 0.90967(18) 0.11755(13) -0.07429(12) 0.0302(3) Uani d . 1 1 . .
N N8 0.59044(17) -0.09046(12) 0.13024(11) 0.0237(3) Uani d . 1 1 . .
N N9 0.67103(17) 0.14539(11) 0.12764(11) 0.0220(3) Uani d . 1 1 . .
N N10 0.15882(17) 0.11284(12) 0.62270(11) 0.0224(3) Uani d . 1 1 . .
C C1 0.29957(18) 0.32456(13) 0.28113(12) 0.0173(3) Uani d . 1 1 . .
C C2 0.80428(18) 0.60594(13) 0.41827(12) 0.0193(3) Uani d . 1 1 . .
H H2 0.7656 0.6766 0.4459 0.023 Uiso calc R 1 1 . .
C C3 0.94253(19) 0.60979(14) 0.36697(13) 0.0213(3) Uani d . 1 1 . .
H H3 0.9981 0.6821 0.3597 0.026 Uiso calc R 1 1 . .
C C4 0.99889(19) 0.50744(14) 0.32645(13) 0.0214(3) Uani d . 1 1 . .
H H4 1.0925 0.5080 0.2897 0.026 Uiso calc R 1 1 . .
C C5 0.9167(2) 0.40386(14) 0.34019(13) 0.0225(3) Uani d . 1 1 . .
H H5 0.9541 0.3323 0.3142 0.027 Uiso calc R 1 1 . .
C C6 0.77991(19) 0.40658(13) 0.39215(12) 0.0197(3) Uani d . 1 1 . .
H H6 0.7235 0.3354 0.4014 0.024 Uiso calc R 1 1 . .
C C7 0.6803(2) 0.62600(15) 0.12971(14) 0.0297(4) Uani d . 1 1 . .
H H7 0.6508 0.7007 0.1539 0.036 Uiso calc R 1 1 . .
C C8 0.5837(2) 0.52690(15) 0.14229(13) 0.0271(4) Uani d . 1 1 . .
H H8 0.4869 0.5328 0.1754 0.032 Uiso calc R 1 1 . .
C C9 0.38283(18) 0.67553(13) 0.36185(12) 0.0176(3) Uani d . 1 1 . .
C C10 0.8197(2) 0.61399(15) 0.08152(14) 0.0283(4) Uani d . 1 1 . .
H H10 0.8867 0.6817 0.0730 0.034 Uiso calc R 1 1 . .
C C11 0.32510(19) 0.07281(13) 0.48410(13) 0.0204(3) Uani d . 1 1 . .
C C12 0.22339(18) 0.03216(13) 0.55739(12) 0.0183(3) Uani d . 1 1 . .
C C13 0.1944(2) -0.08487(14) 0.55571(13) 0.0238(3) Uani d . 1 1 . .
H H13 0.2437 -0.1378 0.5074 0.029 Uiso calc R 1 1 . .
C C14 0.0340(2) -0.04577(15) 0.68615(13) 0.0255(4) Uani d . 1 1 . .
H H14 -0.0350 -0.0704 0.7338 0.031 Uiso calc R 1 1 . .
C C15 0.0642(2) 0.07162(15) 0.68746(13) 0.0252(4) Uani d . 1 1 . .
H H15 0.0157 0.1246 0.7363 0.030 Uiso calc R 1 1 . .
C C16 0.7703(2) 0.41443(15) 0.05894(15) 0.0309(4) Uani d . 1 1 . .
H H16 0.8024 0.3407 0.0344 0.037 Uiso calc R 1 1 . .
C C17 0.6293(2) 0.42005(15) 0.10637(14) 0.0292(4) Uani d . 1 1 . .
H H17 0.5645 0.3511 0.1142 0.035 Uiso calc R 1 1 . .
C C18 0.72593(18) 0.05927(13) 0.06193(12) 0.0182(3) Uani d . 1 1 . .
C C19 0.53568(19) -0.00576(14) 0.19602(12) 0.0209(3) Uani d . 1 1 . .
H H19 0.4667 -0.0256 0.2456 0.025 Uiso calc R 1 1 . .
C C20 0.5757(2) 0.11054(14) 0.19485(12) 0.0221(3) Uani d . 1 1 . .
H H20 0.5334 0.1675 0.2439 0.026 Uiso calc R 1 1 . .
C C21 0.68690(19) -0.05677(14) 0.06260(12) 0.0211(3) Uani d . 1 1 . .
H H21 0.7296 -0.1138 0.0139 0.025 Uiso calc R 1 1 . .
C C22 0.82945(19) 0.09294(14) -0.01369(13) 0.0219(3) Uani d . 1 1 . .

loop_
_atom_site_aniso_label
_atom_site_aniso_U_11
_atom_site_aniso_U_22
_atom_site_aniso_U_33
_atom_site_aniso_U_12
_atom_site_aniso_U_13
_atom_site_aniso_U_23
Fe1 0.01377(15) 0.01447(15) 0.01549(15) 0.00130(11) 0.00307(11) 0.00305(12)
S1 0.0231(2) 0.0345(2) 0.0178(2) 0.00335(17) 0.00294(16) -0.00485(17)
S2 0.0290(2) 0.0289(2) 0.0305(2) 0.00821(18) 0.00977(18) 0.01836(18)
N1 0.0150(6) 0.0167(6) 0.0168(6) 0.0016(5) 0.0026(5) 0.0042(5)
N2 0.0187(6) 0.0182(7) 0.0213(7) 0.0017(5) 0.0032(5) 0.0018(5)
N3 0.0177(6) 0.0178(7) 0.0224(7) 0.0020(5) 0.0045(5) 0.0050(5)
N4 0.0315(8) 0.0282(8) 0.0275(8) 0.0064(6) 0.0127(6) 0.0086(6)
N5 0.0284(8) 0.0291(8) 0.0268(7) 0.0039(6) 0.0103(6) 0.0062(6)
N6 0.0268(8) 0.0264(8) 0.0279(8) -0.0001(6) 0.0022(6) 0.0108(6)
N7 0.0279(8) 0.0364(9) 0.0255(7) -0.0008(6) 0.0082(6) 0.0076(6)
N8 0.0275(7) 0.0216(7) 0.0223(7) 0.0020(6) 0.0076(6) 0.0054(6)
N9 0.0244(7) 0.0212(7) 0.0212(7) 0.0048(5) 0.0052(6) 0.0054(6)
N10 0.0244(7) 0.0238(7) 0.0204(7) 0.0061(6) 0.0061(5) 0.0059(6)
C1 0.0160(7) 0.0161(7) 0.0215(8) 0.0043(6) 0.0085(6) 0.0041(6)
C2 0.0181(8) 0.0165(7) 0.0228(8) 0.0018(6) 0.0025(6) 0.0048(6)
C3 0.0174(8) 0.0209(8) 0.0259(8) -0.0004(6) 0.0037(6) 0.0083(7)
C4 0.0145(7) 0.0285(9) 0.0223(8) 0.0026(6) 0.0059(6) 0.0076(7)
C5 0.0210(8) 0.0217(8) 0.0257(8) 0.0070(6) 0.0064(7) 0.0045(7)
C6 0.0206(8) 0.0166(8) 0.0219(8) 0.0018(6) 0.0045(6) 0.0054(6)
C7 0.0383(10) 0.0239(9) 0.0268(9) 0.0102(8) 0.0048(8) 0.0038(7)
C8 0.0264(9) 0.0330(10) 0.0236(8) 0.0089(7) 0.0064(7) 0.0073(7)
C9 0.0144(7) 0.0164(7) 0.0219(8) 0.0011(6) 0.0081(6) 0.0023(6)
C10 0.0363(10) 0.0226(9) 0.0265(9) 0.0023(7) 0.0065(7) 0.0081(7)
C11 0.0201(8) 0.0194(8) 0.0204(8) 0.0036(6) 0.0017(6) 0.0029(6)
C12 0.0158(7) 0.0227(8) 0.0158(7) 0.0024(6) 0.0007(6) 0.0054(6)
C13 0.0231(8) 0.0232(8) 0.0238(8) 0.0032(7) 0.0029(7) 0.0042(7)
C14 0.0191(8) 0.0380(10) 0.0202(8) 0.0004(7) 0.0017(6) 0.0124(7)
C15 0.0238(8) 0.0337(10) 0.0202(8) 0.0080(7) 0.0072(7) 0.0073(7)
C16 0.0364(10) 0.0219(9) 0.0371(10) 0.0087(7) 0.0108(8) 0.0081(8)
C17 0.0307(9) 0.0255(9) 0.0337(10) 0.0032(7) 0.0079(8) 0.0119(8)
C18 0.0153(7) 0.0238(8) 0.0149(7) 0.0019(6) 0.0016(6) 0.0049(6)
C19 0.0179(8) 0.0277(9) 0.0168(7) 0.0021(6) 0.0038(6) 0.0055(6)
C20 0.0228(8) 0.0263(9) 0.0178(8) 0.0085(7) 0.0056(6) 0.0028(6)
C21 0.0231(8) 0.0211(8) 0.0187(8) 0.0045(6) 0.0056(6) 0.0021(6)
C22 0.0207(8) 0.0235(8) 0.0197(8) 0.0014(6) 0.0025(6) 0.0039(6)

loop_
_atom_type_symbol
_atom_type_description
_atom_type_scat_dispersion_real
_atom_type_scat_dispersion_imag
_atom_type_scat_source
C C 0.0033 0.0016 'International Tables Vol C Tables 4.2.6.8 and 6.1.1.4'
H H 0.0000 0.0000 'International Tables Vol C Tables 4.2.6.8 and 6.1.1.4'
Fe Fe 0.3463 0.8444 'International Tables Vol C Tables 4.2.6.8 and 6.1.1.4'
N N 0.0061 0.0033 'International Tables Vol C Tables 4.2.6.8 and 6.1.1.4'
S S 0.1246 0.1234 'International Tables Vol C Tables 4.2.6.8 and 6.1.1.4'

loop_
_geom_angle_atom_site_label_1
_geom_angle_atom_site_label_2
_geom_angle_atom_site_label_3
_geom_angle_site_symmetry_1
_geom_angle_site_symmetry_3
_geom_angle
N3 Fe1 N3 2_666 . 179.9990(10)
N3 Fe1 N2 2_666 2_666 88.77(5)
N3 Fe1 N2 . 2_666 91.23(5)
N3 Fe1 N2 2_666 . 91.23(5)
N3 Fe1 N2 . . 88.77(5)
N2 Fe1 N2 2_666 . 180.0
N3 Fe1 N1 2_666 . 90.30(5)
N3 Fe1 N1 . . 89.70(5)
N2 Fe1 N1 2_666 . 90.58(5)
N2 Fe1 N1 . . 89.42(5)
N3 Fe1 N1 2_666 2_666 89.70(5)
N3 Fe1 N1 . 2_666 90.30(5)
N2 Fe1 N1 2_666 2_666 89.42(5)
N2 Fe1 N1 . 2_666 90.58(5)
N1 Fe1 N1 . 2_666 180.0
C6 N1 C2 . . 118.34(13)
C6 N1 Fe1 . . 120.20(10)
C2 N1 Fe1 . . 121.37(10)
C1 N2 Fe1 . . 163.20(12)
C9 N3 Fe1 . . 167.56(12)
C10 N4 C16 . . 119.32(15)
C10 N4 H4N . . 120.3
C16 N4 H4N . . 120.3
C14 N6 C13 . . 115.74(14)
C19 N8 C21 . . 115.86(14)
N2 C1 S1 . . 179.41(14)
N7 C22 C18 . . 178.82(18)
N8 C21 C18 . . 121.37(14)
N8 C21 H21 . . 119.3
C18 C21 H21 . . 119.3
N1 C2 C3 . . 122.04(14)
N1 C2 H2 . . 119.0
C3 C2 H2 . . 119.0
C4 C3 C2 . . 119.23(14)
C4 C3 H3 . . 120.4
C2 C3 H3 . . 120.4
C3 C4 C5 . . 118.89(14)
C3 C4 H4 . . 120.6
C5 C4 H4 . . 120.6
C6 C5 C4 . . 118.72(15)
C6 C5 H5 . . 120.6
C4 C5 H5 . . 120.6
N1 C6 C5 . . 122.77(14)
N1 C6 H6 . . 118.6
C5 C6 H6 . . 118.6
C10 C7 C8 . . 118.63(16)
C10 C7 H7 . . 120.7
C8 C7 H7 . . 120.7
C17 C8 C7 . . 119.32(16)
C17 C8 H8 . . 120.3
C7 C8 H8 . . 120.3
N3 C9 S2 . . 179.33(15)
N4 C10 C7 . . 121.91(16)
N4 C10 H10 . . 119.0
C7 C10 H10 . . 119.0
N5 C11 C12 . . 177.71(17)
N10 C12 C13 . . 123.29(14)
N10 C12 C11 . . 116.65(14)
C13 C12 C11 . . 120.04(14)
N6 C13 C12 . . 121.47(15)
N6 C13 H13 . . 119.3
C12 C13 H13 . . 119.3
N6 C14 C15 . . 122.38(15)
N6 C14 H14 . . 118.8
C15 C14 H14 . . 118.8
N10 C15 C14 . . 122.39(15)
N10 C15 H15 . . 118.8
C14 C15 H15 . . 118.8
C15 N10 C12 . . 114.73(14)
N4 C16 C17 . . 121.84(16)
N4 C16 H16 . . 119.1
C17 C16 H16 . . 119.1
C8 C17 C16 . . 118.98(16)
C8 C17 H17 . . 120.5
C16 C17 H17 . . 120.5
N9 C18 C21 . . 123.30(14)
N9 C18 C22 . . 116.67(14)
C21 C18 C22 . . 120.03(14)
N8 C19 C20 . . 122.36(14)
N8 C19 H19 . . 118.8
C20 C19 H19 . . 118.8
N9 C20 C19 . . 122.46(14)
N9 C20 H20 . . 118.8
C19 C20 H20 . . 118.8
C20 N9 C18 . . 114.64(13)

loop_
_geom_bond_atom_site_label_1
_geom_bond_atom_site_label_2
_geom_bond_distance
Fe1 N3 2.0370(13)
Fe1 N2 2.0424(13)
Fe1 N1 2.1320(12)
S1 C1 1.6229(16)
S2 C9 1.6220(16)
N1 C6 1.3412(19)
N1 C2 1.3430(19)
N2 C1 1.164(2)
N3 C9 1.166(2)
N4 C10 1.336(2)
N4 C16 1.337(2)
N4 H4N 0.8800
N5 C11 1.142(2)
N6 C14 1.332(2)
N6 C13 1.337(2)
N7 C22 1.141(2)
N8 C19 1.330(2)
N8 C21 1.3355(19)
C2 C3 1.381(2)
C2 H2 0.9500
C3 C4 1.380(2)
C3 H3 0.9500
C4 C5 1.385(2)
C4 H4 0.9500
C5 C6 1.376(2)
C5 H5 0.9500
C6 H6 0.9500
C7 C10 1.375(2)
C7 C8 1.385(2)
C7 H7 0.9500
C8 C17 1.374(2)
C8 H8 0.9500
C10 H10 0.9500
C11 C12 1.452(2)
C12 N10 1.340(2)
C12 C13 1.380(2)
C13 H13 0.9500
C14 C15 1.386(2)
C14 H14 0.9500
C15 N10 1.333(2)
C15 H15 0.9500
C16 C17 1.375(2)
C16 H16 0.9500
C17 H17 0.9500
C18 N9 1.3411(19)
C19 C20 1.387(2)
C19 H19 0.9500
C20 N9 1.331(2)
C20 H20 0.9500
C21 C18 1.381(2)
C21 H21 0.9500
C22 C18 1.453(2)

loop_
_geom_hbond_atom_site_label_D
_geom_hbond_atom_site_label_H
_geom_hbond_atom_site_label_A
_geom_hbond_site_symmetry_A
_geom_hbond_distance_DH
_geom_hbond_distance_HA
_geom_hbond_distance_DA
_geom_hbond_angle_DHA
_geom_hbond_publ_flag
N4 H4N N4 2_765 0.88 1.80 2.677(3) 179 yes
